data_4304896
loop_
_publ_author_name
'Vadapalli Chandrasekhar'
'Gurusamy Thangavelu Senthil Andavan'
'Ramachandran Azhakar'
'Balasubramanian Murugesa Pandian'

_publ_section_title
;
Cyclophosphazene-Supported Tetranuclear Copper Assembly Containing 15
Contiguous Inorganic Rings
;
_journal_name_full 'Inorganic Chemistry'
_journal_page_first 1922
_journal_page_last 1924
_journal_paper_doi 10.1021/ic702500n
_journal_volume 47
_journal_year 2008
_chemical_formula_sum 'C44 H42 Cu2 N11 O4 P3'
_chemical_formula_weight 1008.88
_chemical_name_systematic
;
 ?
;
_space_group_IT_number 2
_symmetry_cell_setting triclinic
_symmetry_space_group_name_Hall '-P 1'
_symmetry_space_group_name_H-M 'P -1'
_atom_sites_solution_hydrogens geom
_atom_sites_solution_primary direct
_atom_sites_solution_secondary difmap
_audit_creation_method SHELXTL
_cell_angle_alpha 104.97(3)
_cell_angle_beta 101.40(3)
_cell_angle_gamma 107.64(3)
_cell_formula_units_Z 2
_cell_length_a 11.171(2)
_cell_length_b 14.508(3)
_cell_length_c 18.592(4)
_cell_measurement_temperature 173(2)
_cell_volume 2646.5(13)
_computing_cell_refinement 'Bruker XSCANS'
_computing_data_collection 'Bruker XSCANS'
_computing_data_reduction 'Bruker SHELXTL'
_computing_molecular_graphics 'Bruker SHELXTL'
_computing_publication_material 'Bruker SHELXTL'
_computing_structure_refinement 'SHELXL-97 (Sheldrick, 1997)'
_computing_structure_solution 'SHELXS-97 (Sheldrick, 1990)'
_diffrn_ambient_temperature 173(2)
_diffrn_measured_fraction_theta_full 0.940
_diffrn_measured_fraction_theta_max 0.940
_diffrn_measurement_device_type 'Bruker P4'
_diffrn_measurement_method '\w scans'
_diffrn_radiation_monochromator graphite
_diffrn_radiation_source 'fine-focus sealed tube'
_diffrn_radiation_type MoK\a
_diffrn_radiation_wavelength 0.71073
_diffrn_reflns_av_R_equivalents 0.0872
_diffrn_reflns_av_sigmaI/netI 0.1237
_diffrn_reflns_limit_h_max 13
_diffrn_reflns_limit_h_min -12
_diffrn_reflns_limit_k_max 16
_diffrn_reflns_limit_k_min -16
_diffrn_reflns_limit_l_max 21
_diffrn_reflns_limit_l_min -21
_diffrn_reflns_number 17421
_diffrn_reflns_theta_full 24.71
_diffrn_reflns_theta_max 24.71
_diffrn_reflns_theta_min 2.27
_exptl_absorpt_coefficient_mu 0.942
_exptl_absorpt_correction_type none
_exptl_crystal_colour 'dark green'
_exptl_crystal_density_diffrn 1.266
_exptl_crystal_density_method 'not measured'
_exptl_crystal_description prism
_exptl_crystal_F_000 1036
_exptl_crystal_size_max .3
_exptl_crystal_size_mid .2
_exptl_crystal_size_min .1
_refine_diff_density_max 0.925
_refine_diff_density_min -1.068
_refine_diff_density_rms 0.112
_refine_ls_extinction_method none
_refine_ls_goodness_of_fit_ref 0.854
_refine_ls_hydrogen_treatment constr
_refine_ls_matrix_type full
_refine_ls_number_parameters 581
_refine_ls_number_reflns 8479
_refine_ls_number_restraints 0
_refine_ls_restrained_S_all 0.854
_refine_ls_R_factor_all 0.1066
_refine_ls_R_factor_gt 0.0672
_refine_ls_shift/su_max 0.000
_refine_ls_shift/su_mean 0.000
_refine_ls_structure_factor_coef Fsqd
_refine_ls_weighting_details 'calc w=1/[\s^2^(Fo^2^)+(0.1034P)^2^+0.0000P] where P=(Fo^2^+2Fc^2^)/3'
_refine_ls_weighting_scheme calc
_refine_ls_wR_factor_gt 0.1572
_refine_ls_wR_factor_ref 0.1775
_reflns_number_gt 4658
_reflns_number_total 9017
_reflns_threshold_expression >2sigma(I)
_cod_data_source_file ic702500n-file002.cif
_cod_data_source_block squeezed
_cod_depositor_comments
;
The following automatic conversions were performed:
'_symmetry_cell_setting' value 'Triclinic' changed to 'triclinic'
according to '/home/saulius/struct/CIF-dictionaries/cif_core.dic'
dictionary named 'cif_core.dic' version 2.4.1 from 2010-06-29.

Automatic conversion script
Id: cif_fix_enum 1527 2010-12-29 10:47:43Z saulius 
;
_cod_original_cell_volume 2646.5(9)
_cod_original_sg_symbol_H-M 'P -1 '
_cod_database_code 4304896

loop_
_symmetry_equiv_pos_as_xyz
'x, y, z'
'-x, -y, -z'

loop_
_atom_site_label
_atom_site_type_symbol
_atom_site_fract_x
_atom_site_fract_y
_atom_site_fract_z
_atom_site_U_iso_or_equiv
_atom_site_adp_type
_atom_site_occupancy
_atom_site_symmetry_multiplicity
_atom_site_calc_flag
_atom_site_refinement_flags
_atom_site_disorder_assembly
_atom_site_disorder_group
Cu1 Cu 0.60082(6) 0.48445(6) 0.40185(5) 0.0414(2) Uani 1 1 d . . .
Cu2 Cu -0.07093(6) 0.41058(6) 0.03870(5) 0.0390(2) Uani 1 1 d . . .
P1 P 0.17087(13) 0.12172(13) 0.16164(10) 0.0361(4) Uani 1 1 d . . .
P2 P 0.29835(13) 0.32930(13) 0.24690(10) 0.0375(4) Uani 1 1 d . . .
P3 P 0.10432(13) 0.26367(13) 0.10448(10) 0.0368(4) Uani 1 1 d . . .
N1 N 0.2503(4) 0.2144(4) 0.2452(3) 0.0402(13) Uani 1 1 d . . .
N2 N 0.2114(4) 0.3550(4) 0.1805(3) 0.0414(14) Uani 1 1 d . . .
N3 N 0.1130(4) 0.1531(4) 0.0879(3) 0.0388(13) Uani 1 1 d . . .
N4 N 0.4525(4) 0.3696(4) 0.2407(3) 0.0391(13) Uani 1 1 d . . .
N5 N 0.5509(4) 0.3722(4) 0.3056(3) 0.0358(12) Uani 1 1 d . . .
N6 N 0.3096(4) 0.3988(4) 0.3376(3) 0.0406(13) Uani 1 1 d . . .
N7 N 0.4201(4) 0.4911(4) 0.3813(3) 0.0381(13) Uani 1 1 d . . .
N8 N 0.1125(4) 0.2969(4) 0.0248(3) 0.0408(14) Uani 1 1 d . . .
N9 N 0.0030(4) 0.3178(4) -0.0163(3) 0.0387(13) Uani 1 1 d . . .
N10 N -0.0474(4) 0.2531(4) 0.1098(3) 0.0362(12) Uani 1 1 d . . .
N11 N -0.0668(4) 0.3486(4) 0.1222(3) 0.0388(13) Uani 1 1 d . . .
O1 O 0.7468(3) 0.4525(4) 0.4479(3) 0.0438(11) Uani 1 1 d . . .
O2 O 0.6856(4) 0.6210(4) 0.4710(3) 0.0514(12) Uani 1 1 d . . .
O3 O -0.1359(4) 0.4374(4) -0.0575(3) 0.0417(11) Uani 1 1 d . . .
O4 O -0.1356(3) 0.5069(3) 0.0931(3) 0.0416(11) Uani 1 1 d . . .
C1 C 0.0362(5) 0.0297(5) 0.1765(4) 0.0376(15) Uani 1 1 d . . .
C2 C 0.0307(6) 0.0331(5) 0.2515(4) 0.0495(18) Uani 1 1 d . . .
H2 H 0.0986 0.0820 0.2948 0.059 Uiso 1 1 calc R . .
C3 C -0.0775(7) -0.0374(6) 0.2614(5) 0.060(2) Uani 1 1 d . . .
H3 H -0.0794 -0.0377 0.3111 0.072 Uiso 1 1 calc R . .
C4 C -0.1816(6) -0.1064(6) 0.1965(5) 0.058(2) Uani 1 1 d . . .
H4 H -0.2558 -0.1498 0.2032 0.070 Uiso 1 1 calc R . .
C5 C -0.1765(6) -0.1117(5) 0.1209(5) 0.0503(19) Uani 1 1 d . . .
H5 H -0.2454 -0.1603 0.0780 0.060 Uiso 1 1 calc R . .
C6 C -0.0684(6) -0.0442(6) 0.1099(4) 0.0480(18) Uani 1 1 d . . .
H6 H -0.0647 -0.0474 0.0599 0.058 Uiso 1 1 calc R . .
C7 C 0.2824(5) 0.0595(5) 0.1378(4) 0.0398(15) Uani 1 1 d . . .
C8 C 0.3598(5) 0.0938(5) 0.0916(4) 0.0462(17) Uani 1 1 d . . .
H8 H 0.3451 0.1399 0.0676 0.055 Uiso 1 1 calc R . .
C9 C 0.4604(6) 0.0558(6) 0.0829(5) 0.054(2) Uani 1 1 d . . .
H9 H 0.5117 0.0767 0.0520 0.065 Uiso 1 1 calc R . .
C10 C 0.4842(6) -0.0105(7) 0.1185(5) 0.066(2) Uani 1 1 d . . .
H10 H 0.5530 -0.0326 0.1130 0.080 Uiso 1 1 calc R . .
C11 C 0.4070(7) -0.0455(7) 0.1628(5) 0.063(2) Uani 1 1 d . . .
H11 H 0.4211 -0.0927 0.1858 0.075 Uiso 1 1 calc R . .
C12 C 0.3072(6) -0.0085(6) 0.1724(5) 0.056(2) Uani 1 1 d . . .
H12 H 0.2562 -0.0305 0.2031 0.067 Uiso 1 1 calc R . .
C13 C 0.5035(6) 0.4620(6) 0.2177(4) 0.0489(18) Uani 1 1 d . . .
H13A H 0.5332 0.5232 0.2625 0.073 Uiso 1 1 calc R . .
H13B H 0.4345 0.4631 0.1783 0.073 Uiso 1 1 calc R . .
H13C H 0.5756 0.4592 0.1976 0.073 Uiso 1 1 calc R . .
C14 C 0.5998(5) 0.3025(5) 0.2893(4) 0.0403(16) Uani 1 1 d . . .
H14 H 0.5621 0.2520 0.2401 0.048 Uiso 1 1 calc R . .
C15 C 0.7089(5) 0.2972(5) 0.3420(4) 0.0405(16) Uani 1 1 d . . .
C16 C 0.7559(6) 0.2187(6) 0.3165(5) 0.0526(19) Uani 1 1 d . . .
H16 H 0.7107 0.1685 0.2676 0.063 Uiso 1 1 calc R . .
C17 C 0.8653(6) 0.2131(6) 0.3608(5) 0.059(2) Uani 1 1 d . . .
H17 H 0.8940 0.1603 0.3423 0.071 Uiso 1 1 calc R . .
C18 C 0.9334(6) 0.2890(7) 0.4346(5) 0.062(2) Uani 1 1 d . . .
H18 H 1.0086 0.2863 0.4646 0.074 Uiso 1 1 calc R . .
C19 C 0.8925(5) 0.3661(6) 0.4635(4) 0.0463(17) Uani 1 1 d . . .
H19 H 0.9387 0.4140 0.5132 0.056 Uiso 1 1 calc R . .
C20 C 0.7793(5) 0.3748(5) 0.4184(4) 0.0414(16) Uani 1 1 d . . .
C21 C 0.1841(5) 0.3847(6) 0.3561(4) 0.0464(17) Uani 1 1 d . . .
H21A H 0.2006 0.4036 0.4116 0.070 Uiso 1 1 calc R . .
H21B H 0.1259 0.3139 0.3314 0.070 Uiso 1 1 calc R . .
H21C H 0.1442 0.4274 0.3373 0.070 Uiso 1 1 calc R . .
C22 C 0.3978(5) 0.5663(5) 0.4213(4) 0.0420(16) Uani 1 1 d . . .
H22 H 0.3100 0.5564 0.4165 0.050 Uiso 1 1 calc R . .
C23 C 0.4949(6) 0.6661(5) 0.4737(4) 0.0420(16) Uani 1 1 d . . .
C24 C 0.4499(6) 0.7434(6) 0.5053(4) 0.055(2) Uani 1 1 d . . .
H24 H 0.3596 0.7281 0.4923 0.066 Uiso 1 1 calc R . .
C25 C 0.5327(7) 0.8400(7) 0.5544(5) 0.066(2) Uani 1 1 d . . .
H25 H 0.4997 0.8898 0.5736 0.080 Uiso 1 1 calc R . .
C26 C 0.6695(8) 0.8622(7) 0.5752(5) 0.072(2) Uani 1 1 d . . .
H26 H 0.7274 0.9274 0.6084 0.087 Uiso 1 1 calc R . .
C27 C 0.7177(6) 0.7898(6) 0.5475(5) 0.059(2) Uani 1 1 d . . .
H27 H 0.8083 0.8068 0.5630 0.071 Uiso 1 1 calc R . .
C28 C 0.6349(6) 0.6882(5) 0.4954(4) 0.0459(17) Uani 1 1 d . . .
C29 C 0.2405(5) 0.3592(6) 0.0214(4) 0.0476(18) Uani 1 1 d . . .
H29A H 0.2386 0.3477 -0.0321 0.071 Uiso 1 1 calc R . .
H29B H 0.3079 0.3401 0.0470 0.071 Uiso 1 1 calc R . .
H29C H 0.2591 0.4307 0.0472 0.071 Uiso 1 1 calc R . .
C30 C -0.0318(5) 0.2724(5) -0.0925(4) 0.0370(15) Uani 1 1 d . . .
H30 H 0.0053 0.2253 -0.1111 0.044 Uiso 1 1 calc R . .
C31 C -0.1225(5) 0.2898(5) -0.1493(4) 0.0383(15) Uani 1 1 d . . .
C32 C -0.1532(6) 0.2294(5) -0.2291(4) 0.0459(17) Uani 1 1 d . . .
H32 H -0.1219 0.1765 -0.2412 0.055 Uiso 1 1 calc R . .
C33 C -0.2269(7) 0.2464(7) -0.2882(5) 0.062(2) Uani 1 1 d . . .
H33 H -0.2489 0.2047 -0.3399 0.075 Uiso 1 1 calc R . .
C34 C -0.2683(8) 0.3292(7) -0.2685(5) 0.068(2) Uani 1 1 d . . .
H34 H -0.3178 0.3423 -0.3083 0.081 Uiso 1 1 calc R . .
C35 C -0.2384(6) 0.3928(6) -0.1916(4) 0.0542(19) Uani 1 1 d . . .
H35 H -0.2665 0.4477 -0.1809 0.065 Uiso 1 1 calc R . .
C36 C -0.1652(5) 0.3731(5) -0.1301(4) 0.0399(16) Uani 1 1 d . . .
C37 C -0.1661(5) 0.1634(5) 0.0569(4) 0.0500(19) Uani 1 1 d . . .
H37A H -0.2351 0.1548 0.0812 0.075 Uiso 1 1 calc R . .
H37B H -0.1455 0.1026 0.0464 0.075 Uiso 1 1 calc R . .
H37C H -0.1947 0.1746 0.0088 0.075 Uiso 1 1 calc R . .
C38 C -0.0805(5) 0.3867(5) 0.1907(4) 0.0412(16) Uani 1 1 d . . .
H38 H -0.0724 0.3508 0.2250 0.049 Uiso 1 1 calc R . .
C39 C -0.1064(5) 0.4769(5) 0.2174(4) 0.0401(16) Uani 1 1 d . . .
C40 C -0.1080(5) 0.5118(6) 0.2957(4) 0.0444(17) Uani 1 1 d . . .
H40 H -0.0907 0.4747 0.3277 0.053 Uiso 1 1 calc R . .
C41 C -0.1337(6) 0.5970(6) 0.3261(5) 0.0514(19) Uani 1 1 d . . .
H41 H -0.1321 0.6192 0.3781 0.062 Uiso 1 1 calc R . .
C42 C -0.1629(6) 0.6502(6) 0.2758(4) 0.0487(18) Uani 1 1 d . . .
H42 H -0.1820 0.7082 0.2950 0.058 Uiso 1 1 calc R . .
C43 C -0.1642(5) 0.6191(6) 0.1993(4) 0.0501(19) Uani 1 1 d . . .
H43 H -0.1855 0.6561 0.1682 0.060 Uiso 1 1 calc R . .
C44 C -0.1346(5) 0.5336(5) 0.1666(4) 0.0414(16) Uani 1 1 d . . .

loop_
_atom_site_aniso_label
_atom_site_aniso_U_11
_atom_site_aniso_U_22
_atom_site_aniso_U_33
_atom_site_aniso_U_23
_atom_site_aniso_U_13
_atom_site_aniso_U_12
Cu1 0.0221(3) 0.0390(5) 0.0567(5) 0.0123(4) 0.0111(3) 0.0064(3)
Cu2 0.0235(3) 0.0384(5) 0.0559(5) 0.0180(4) 0.0156(3) 0.0087(3)
P1 0.0212(6) 0.0281(10) 0.0559(11) 0.0135(8) 0.0136(7) 0.0045(6)
P2 0.0187(6) 0.0344(11) 0.0548(11) 0.0143(8) 0.0132(6) 0.0033(6)
P3 0.0187(6) 0.0362(11) 0.0539(11) 0.0173(8) 0.0138(6) 0.0047(6)
N1 0.025(2) 0.029(3) 0.061(4) 0.014(3) 0.013(2) 0.004(2)
N2 0.017(2) 0.034(3) 0.067(4) 0.016(3) 0.013(2) 0.0027(19)
N3 0.024(2) 0.038(4) 0.050(3) 0.015(3) 0.009(2) 0.008(2)
N4 0.018(2) 0.035(3) 0.061(4) 0.016(3) 0.018(2) 0.002(2)
N5 0.018(2) 0.034(3) 0.048(3) 0.009(3) 0.008(2) 0.006(2)
N6 0.020(2) 0.040(4) 0.058(4) 0.014(3) 0.019(2) 0.003(2)
N7 0.024(2) 0.037(4) 0.050(3) 0.012(3) 0.015(2) 0.006(2)
N8 0.018(2) 0.052(4) 0.057(3) 0.030(3) 0.018(2) 0.006(2)
N9 0.026(2) 0.039(4) 0.057(4) 0.024(3) 0.016(2) 0.011(2)
N10 0.023(2) 0.027(3) 0.059(3) 0.018(3) 0.016(2) 0.006(2)
N11 0.018(2) 0.049(4) 0.047(3) 0.019(3) 0.013(2) 0.005(2)
O1 0.0261(19) 0.045(3) 0.056(3) 0.017(2) 0.0113(19) 0.0088(19)
O2 0.030(2) 0.039(3) 0.069(3) 0.007(2) 0.006(2) 0.0069(19)
O3 0.039(2) 0.041(3) 0.050(3) 0.021(2) 0.013(2) 0.0177(19)
O4 0.0257(19) 0.042(3) 0.054(3) 0.015(2) 0.0178(19) 0.0075(18)
C1 0.023(3) 0.028(4) 0.062(4) 0.015(3) 0.017(3) 0.007(2)
C2 0.035(3) 0.046(5) 0.056(5) 0.016(4) 0.017(3) -0.001(3)
C3 0.050(4) 0.056(5) 0.072(5) 0.023(4) 0.036(4) 0.003(3)
C4 0.030(3) 0.052(5) 0.086(6) 0.021(4) 0.029(4) 0.000(3)
C5 0.030(3) 0.039(5) 0.076(5) 0.017(4) 0.017(3) 0.006(3)
C6 0.032(3) 0.050(5) 0.058(5) 0.020(4) 0.016(3) 0.006(3)
C7 0.026(3) 0.034(4) 0.054(4) 0.013(3) 0.009(3) 0.007(2)
C8 0.031(3) 0.048(5) 0.064(5) 0.021(4) 0.025(3) 0.013(3)
C9 0.031(3) 0.050(5) 0.076(5) 0.011(4) 0.025(3) 0.009(3)
C10 0.033(3) 0.076(7) 0.088(6) 0.018(5) 0.018(4) 0.027(4)
C11 0.050(4) 0.064(6) 0.089(6) 0.037(5) 0.020(4) 0.033(4)
C12 0.043(4) 0.067(6) 0.077(5) 0.032(5) 0.030(4) 0.031(4)
C13 0.028(3) 0.047(5) 0.069(5) 0.030(4) 0.014(3) 0.002(3)
C14 0.021(3) 0.042(5) 0.050(4) 0.011(3) 0.014(3) 0.004(3)
C15 0.024(3) 0.029(4) 0.071(5) 0.020(3) 0.021(3) 0.006(2)
C16 0.029(3) 0.051(5) 0.074(5) 0.018(4) 0.017(3) 0.012(3)
C17 0.043(4) 0.045(5) 0.092(6) 0.020(5) 0.025(4) 0.020(3)
C18 0.031(3) 0.062(6) 0.095(6) 0.034(5) 0.021(4) 0.014(3)
C19 0.024(3) 0.046(5) 0.064(5) 0.017(4) 0.013(3) 0.009(3)
C20 0.026(3) 0.036(4) 0.068(5) 0.022(4) 0.026(3) 0.008(3)
C21 0.022(3) 0.056(5) 0.064(5) 0.024(4) 0.022(3) 0.009(3)
C22 0.023(3) 0.038(5) 0.064(5) 0.017(4) 0.019(3) 0.007(3)
C23 0.035(3) 0.033(4) 0.063(5) 0.020(3) 0.023(3) 0.012(3)
C24 0.033(3) 0.056(6) 0.068(5) 0.016(4) 0.022(3) 0.006(3)
C25 0.050(4) 0.064(6) 0.076(6) 0.017(5) 0.021(4) 0.014(4)
C26 0.061(5) 0.056(6) 0.078(6) 0.004(5) 0.008(4) 0.016(4)
C27 0.036(3) 0.039(5) 0.085(6) 0.014(4) 0.002(3) 0.008(3)
C28 0.039(3) 0.033(5) 0.062(5) 0.018(4) 0.011(3) 0.010(3)
C29 0.021(3) 0.059(5) 0.069(5) 0.033(4) 0.024(3) 0.008(3)
C30 0.024(3) 0.029(4) 0.059(5) 0.016(3) 0.020(3) 0.006(2)
C31 0.022(3) 0.032(4) 0.062(4) 0.020(3) 0.018(3) 0.004(2)
C32 0.044(3) 0.032(4) 0.051(4) 0.009(3) 0.010(3) 0.008(3)
C33 0.064(4) 0.061(6) 0.052(5) 0.016(4) 0.010(4) 0.018(4)
C34 0.068(5) 0.072(7) 0.071(6) 0.031(5) 0.009(4) 0.038(4)
C35 0.041(3) 0.048(5) 0.065(5) 0.010(4) 0.009(3) 0.018(3)
C36 0.020(3) 0.039(4) 0.061(5) 0.018(4) 0.016(3) 0.008(3)
C37 0.020(3) 0.042(5) 0.071(5) 0.015(4) 0.008(3) -0.003(3)
C38 0.019(3) 0.038(4) 0.069(5) 0.025(4) 0.019(3) 0.005(2)
C39 0.017(2) 0.042(4) 0.058(4) 0.016(3) 0.016(3) 0.005(2)
C40 0.027(3) 0.054(5) 0.056(4) 0.026(4) 0.021(3) 0.010(3)
C41 0.030(3) 0.049(5) 0.064(5) 0.010(4) 0.018(3) 0.004(3)
C42 0.036(3) 0.038(5) 0.073(5) 0.016(4) 0.023(3) 0.012(3)
C43 0.026(3) 0.060(5) 0.065(5) 0.022(4) 0.020(3) 0.012(3)
C44 0.013(2) 0.037(4) 0.066(5) 0.014(3) 0.012(3) 0.001(2)

loop_
_atom_type_symbol
_atom_type_description
_atom_type_scat_dispersion_real
_atom_type_scat_dispersion_imag
_atom_type_scat_source
C C 0.0033 0.0016 'International Tables Vol C Tables 4.2.6.8 and 6.1.1.4'
H H 0.0000 0.0000 'International Tables Vol C Tables 4.2.6.8 and 6.1.1.4'
N N 0.0061 0.0033 'International Tables Vol C Tables 4.2.6.8 and 6.1.1.4'
O O 0.0106 0.0060 'International Tables Vol C Tables 4.2.6.8 and 6.1.1.4'
P P 0.1023 0.0942 'International Tables Vol C Tables 4.2.6.8 and 6.1.1.4'
Cu Cu 0.3201 1.2651 'International Tables Vol C Tables 4.2.6.8 and 6.1.1.4'

loop_
_geom_angle_atom_site_label_1
_geom_angle_atom_site_label_2
_geom_angle_atom_site_label_3
_geom_angle
_geom_angle_site_symmetry_1
_geom_angle_site_symmetry_3
_geom_angle_publ_flag
O2 Cu1 N5 156.3(2) . . ?
O2 Cu1 O1 89.6(2) . . ?
N5 Cu1 O1 92.2(2) . . ?
O2 Cu1 N7 94.2(2) . . ?
N5 Cu1 N7 93.0(2) . . ?
O1 Cu1 N7 157.79(19) . . ?
O4 Cu2 N9 177.18(18) . . ?
O4 Cu2 O3 88.69(19) . . ?
N9 Cu2 O3 90.9(2) . . ?
O4 Cu2 N11 90.8(2) . . ?
N9 Cu2 N11 90.5(2) . . ?
O3 Cu2 N11 160.65(18) . . ?
N3 P1 N1 117.3(3) . . ?
N3 P1 C7 108.7(3) . . ?
N1 P1 C7 106.8(3) . . ?
N3 P1 C1 108.8(3) . . ?
N1 P1 C1 107.3(3) . . ?
C7 P1 C1 107.7(3) . . ?
N1 P2 N2 117.1(3) . . ?
N1 P2 N4 111.6(3) . . ?
N2 P2 N4 105.8(3) . . ?
N1 P2 N6 104.4(3) . . ?
N2 P2 N6 112.4(3) . . ?
N4 P2 N6 105.0(2) . . ?
N3 P3 N2 117.1(3) . . ?
N3 P3 N10 108.5(2) . . ?
N2 P3 N10 109.1(3) . . ?
N3 P3 N8 107.8(3) . . ?
N2 P3 N8 109.4(3) . . ?
N10 P3 N8 104.2(2) . . ?
P2 N1 P1 119.0(3) . . ?
P3 N2 P2 120.4(3) . . ?
P3 N3 P1 118.7(3) . . ?
N5 N4 C13 110.2(4) . . ?
N5 N4 P2 114.1(4) . . ?
C13 N4 P2 120.5(4) . . ?
C14 N5 N4 114.8(5) . . ?
C14 N5 Cu1 128.7(4) . . ?
N4 N5 Cu1 116.4(4) . . ?
N7 N6 C21 119.0(5) . . ?
N7 N6 P2 120.7(4) . . ?
C21 N6 P2 116.1(4) . . ?
C22 N7 N6 117.1(4) . . ?
C22 N7 Cu1 122.1(4) . . ?
N6 N7 Cu1 118.4(4) . . ?
N9 N8 C29 113.0(4) . . ?
N9 N8 P3 119.3(3) . . ?
C29 N8 P3 119.1(4) . . ?
C30 N9 N8 112.2(5) . . ?
C30 N9 Cu2 125.7(4) . . ?
N8 N9 Cu2 122.0(4) . . ?
N11 N10 C37 112.8(5) . . ?
N11 N10 P3 112.8(3) . . ?
C37 N10 P3 121.7(4) . . ?
C38 N11 N10 114.1(5) . . ?
C38 N11 Cu2 126.1(5) . . ?
N10 N11 Cu2 119.8(4) . . ?
C20 O1 Cu1 128.0(4) . . ?
C28 O2 Cu1 129.1(4) . . ?
C36 O3 Cu2 125.1(4) . . ?
C44 O4 Cu2 129.2(4) . . ?
C2 C1 C6 120.2(5) . . ?
C2 C1 P1 121.2(5) . . ?
C6 C1 P1 118.6(5) . . ?
C1 C2 C3 120.0(6) . . ?
C4 C3 C2 119.5(7) . . ?
C3 C4 C5 121.0(6) . . ?
C6 C5 C4 120.1(7) . . ?
C5 C6 C1 119.1(6) . . ?
C12 C7 C8 119.4(6) . . ?
C12 C7 P1 121.6(5) . . ?
C8 C7 P1 118.3(5) . . ?
C7 C8 C9 117.9(7) . . ?
C10 C9 C8 121.7(6) . . ?
C9 C10 C11 120.5(6) . . ?
C10 C11 C12 118.7(7) . . ?
C7 C12 C11 121.9(6) . . ?
N5 C14 C15 124.5(6) . . ?
C16 C15 C14 119.1(6) . . ?
C16 C15 C20 118.4(6) . . ?
C14 C15 C20 122.3(6) . . ?
C17 C16 C15 122.7(7) . . ?
C16 C17 C18 118.6(7) . . ?
C19 C18 C17 121.9(7) . . ?
C18 C19 C20 120.9(7) . . ?
O1 C20 C19 118.4(6) . . ?
O1 C20 C15 124.1(6) . . ?
C19 C20 C15 117.5(6) . . ?
N7 C22 C23 127.1(5) . . ?
C24 C23 C28 118.8(6) . . ?
C24 C23 C22 118.3(5) . . ?
C28 C23 C22 122.9(6) . . ?
C25 C24 C23 123.1(6) . . ?
C24 C25 C26 118.2(8) . . ?
C27 C26 C25 121.0(8) . . ?
C26 C27 C28 122.7(7) . . ?
O2 C28 C27 120.4(6) . . ?
O2 C28 C23 123.3(6) . . ?
C27 C28 C23 116.3(6) . . ?
N9 C30 C31 125.4(6) . . ?
C36 C31 C32 119.6(6) . . ?
C36 C31 C30 122.5(6) . . ?
C32 C31 C30 117.2(6) . . ?
C33 C32 C31 122.2(7) . . ?
C32 C33 C34 117.6(8) . . ?
C35 C34 C33 122.8(7) . . ?
C34 C35 C36 119.4(7) . . ?
O3 C36 C35 117.5(6) . . ?
O3 C36 C31 124.2(6) . . ?
C35 C36 C31 118.3(6) . . ?
N11 C38 C39 126.4(6) . . ?
C38 C39 C40 119.0(6) . . ?
C38 C39 C44 122.0(6) . . ?
C40 C39 C44 119.0(6) . . ?
C41 C40 C39 123.0(7) . . ?
C40 C41 C42 117.2(7) . . ?
C43 C42 C41 122.1(7) . . ?
C42 C43 C44 122.2(7) . . ?
O4 C44 C43 120.4(6) . . ?
O4 C44 C39 123.3(6) . . ?
C43 C44 C39 116.3(6) . . ?

loop_
_geom_bond_atom_site_label_1
_geom_bond_atom_site_label_2
_geom_bond_distance
_geom_bond_site_symmetry_2
_geom_bond_publ_flag
Cu1 O2 1.882(5) . ?
Cu1 N5 1.927(5) . ?
Cu1 O1 1.928(4) . ?
Cu1 N7 2.016(5) . ?
Cu2 O4 1.915(4) . ?
Cu2 N9 1.958(5) . ?
Cu2 O3 1.974(4) . ?
Cu2 N11 1.985(5) . ?
P1 N3 1.630(5) . ?
P1 N1 1.632(6) . ?
P1 C7 1.804(6) . ?
P1 C1 1.805(5) . ?
P2 N1 1.578(5) . ?
P2 N2 1.609(5) . ?
P2 N4 1.681(4) . ?
P2 N6 1.685(6) . ?
P3 N3 1.590(6) . ?
P3 N2 1.608(5) . ?
P3 N10 1.680(4) . ?
P3 N8 1.682(5) . ?
N4 N5 1.447(7) . ?
N4 C13 1.495(8) . ?
N5 C14 1.286(8) . ?
N6 N7 1.420(7) . ?
N6 C21 1.475(6) . ?
N7 C22 1.274(8) . ?
N8 N9 1.465(7) . ?
N8 C29 1.466(6) . ?
N9 C30 1.318(8) . ?
N10 N11 1.434(7) . ?
N10 C37 1.482(8) . ?
N11 C38 1.310(8) . ?
O1 C20 1.308(8) . ?
O2 C28 1.298(8) . ?
O3 C36 1.337(8) . ?
O4 C44 1.319(8) . ?
C1 C2 1.396(9) . ?
C1 C6 1.425(9) . ?
C2 C3 1.407(8) . ?
C3 C4 1.388(10) . ?
C4 C5 1.400(10) . ?
C5 C6 1.393(8) . ?
C7 C12 1.376(10) . ?
C7 C8 1.408(8) . ?
C8 C9 1.412(9) . ?
C9 C10 1.360(11) . ?
C10 C11 1.383(11) . ?
C11 C12 1.397(9) . ?
C14 C15 1.441(8) . ?
C15 C16 1.407(9) . ?
C15 C20 1.449(9) . ?
C16 C17 1.369(10) . ?
C17 C18 1.405(11) . ?
C18 C19 1.359(10) . ?
C19 C20 1.432(9) . ?
C22 C23 1.457(9) . ?
C23 C24 1.405(10) . ?
C23 C28 1.446(8) . ?
C24 C25 1.369(11) . ?
C25 C26 1.412(10) . ?
C26 C27 1.352(11) . ?
C27 C28 1.431(10) . ?
C30 C31 1.440(8) . ?
C31 C36 1.417(9) . ?
C31 C32 1.426(9) . ?
C32 C33 1.361(10) . ?
C33 C34 1.403(11) . ?
C34 C35 1.397(11) . ?
C35 C36 1.414(9) . ?
C38 C39 1.412(9) . ?
C39 C40 1.418(9) . ?
C39 C44 1.452(9) . ?
C40 C41 1.360(10) . ?
C41 C42 1.408(10) . ?
C42 C43 1.371(10) . ?
C43 C44 1.399(10) . ?
